data_4345924
loop_
_publ_author_name
'Ye, Jia-Wen'
'Lin, Jiao-Min'
'Mo, Zong-Wen'
'He, Chun-Ting'
'Zhou, Hao-Long'
'Zhang, Jie-Peng'
'Chen, Xiao-Ming'

_publ_section_title
;
 Mixed-Lanthanide Porous Coordination Polymers Showing Range-Tunable
 Ratiometric Luminescence for O2 Sensing.
;
_journal_name_full 'Inorganic chemistry'
_journal_paper_doi 10.1021/acs.inorgchem.7b00252
_journal_year 2017
_chemical_formula_moiety 'C23 H16 N3 O7 Tb, 4(H2 O)'
_chemical_formula_sum 'C23 H24 N3 O11 Tb'
_chemical_formula_weight 677.37
_chemical_name_systematic
;
 ?
;
_space_group_crystal_system orthorhombic
_space_group_IT_number 61
_space_group_name_Hall '-P 2ac 2ab'
_space_group_name_H-M_alt 'P b c a'
_symmetry_space_group_name_Hall '-P 2ac 2ab'
_symmetry_space_group_name_H-M 'P b c a'
_atom_sites_solution_hydrogens mixed
_audit_creation_date 2017-02-25
_audit_creation_method
;
Olex2 1.2
(compiled 2017.02.23 svn.r3390 for OlexSys, GUI svn.r5320)
;
_cell_angle_alpha 90
_cell_angle_beta 90
_cell_angle_gamma 90
_cell_formula_units_Z 8
_cell_length_a 8.5937(2)
_cell_length_b 24.2425(7)
_cell_length_c 24.6767(6)
_cell_measurement_reflns_used 13615
_cell_measurement_temperature 173(2)
_cell_measurement_theta_max 76.8670
_cell_measurement_theta_min 1.8120
_cell_volume 5141.0(2)
_computing_molecular_graphics 'Olex2 (Dolomanov et al., 2009)'
_computing_publication_material 'Olex2 (Dolomanov et al., 2009)'
_computing_structure_refinement 'ShelXL (Sheldrick, 2015)'
_diffrn_ambient_temperature 173(2)
_diffrn_measured_fraction_theta_full 0.998
_diffrn_measured_fraction_theta_max 0.976
_diffrn_measurement_device_type 'abstract diffractometer'
_diffrn_radiation_type CuK\a
_diffrn_radiation_wavelength 1.54184
_diffrn_reflns_av_R_equivalents 0.0379
_diffrn_reflns_av_unetI/netI 0.0239
_diffrn_reflns_Laue_measured_fraction_full 0.998
_diffrn_reflns_Laue_measured_fraction_max 0.976
_diffrn_reflns_limit_h_max 8
_diffrn_reflns_limit_h_min -10
_diffrn_reflns_limit_k_max 27
_diffrn_reflns_limit_k_min -30
_diffrn_reflns_limit_l_max 31
_diffrn_reflns_limit_l_min -22
_diffrn_reflns_number 26984
_diffrn_reflns_point_group_measured_fraction_full 0.998
_diffrn_reflns_point_group_measured_fraction_max 0.976
_diffrn_reflns_theta_full 67.684
_diffrn_reflns_theta_max 77.574
_diffrn_reflns_theta_min 3.582
_exptl_absorpt_coefficient_mu 14.106
_exptl_absorpt_correction_T_max 1.00000
_exptl_absorpt_correction_T_min 0.54925
_exptl_absorpt_correction_type multi-scan
_exptl_crystal_colour 'clear colourless'
_exptl_crystal_colour_lustre clear
_exptl_crystal_colour_primary colourless
_exptl_crystal_density_diffrn 1.750
_exptl_crystal_description needle
_exptl_crystal_F_000 2688
_exptl_crystal_size_max 0.2
_exptl_crystal_size_mid 0.15
_exptl_crystal_size_min 0.1
_refine_diff_density_max 1.342
_refine_diff_density_min -0.996
_refine_diff_density_rms 0.089
_refine_ls_extinction_method none
_refine_ls_goodness_of_fit_ref 1.097
_refine_ls_hydrogen_treatment constr
_refine_ls_matrix_type full
_refine_ls_number_parameters 362
_refine_ls_number_reflns 5338
_refine_ls_number_restraints 0
_refine_ls_restrained_S_all 1.097
_refine_ls_R_factor_all 0.0358
_refine_ls_R_factor_gt 0.0313
_refine_ls_shift/su_max 0.002
_refine_ls_shift/su_mean 0.000
_refine_ls_structure_factor_coef Fsqd
_refine_ls_weighting_details
;
 w=1/[\s^2^(Fo^2^)+(0.0386P)^2^+9.1827P]
 where P=(Fo^2^+2Fc^2^)/3
;
_refine_ls_weighting_scheme calc
_refine_ls_wR_factor_gt 0.0855
_refine_ls_wR_factor_ref 0.0882
_reflns_Friedel_coverage 0.000
_reflns_number_gt 4665
_reflns_number_total 5338
_reflns_threshold_expression 'I > 2\s(I)'
_cod_data_source_file ic7b00252_si_002.cif
_cod_data_source_block mcf-53(tb)-h2o
_cod_database_code 4345924
_shelxl_version_number 2013-2
_shelx_space_group_comment
;
The symmetry employed for this shelxl refinement is uniquely defined
by the following loop, which should always be used as a source of
symmetry information in preference to the above space-group names.
They are only intended as comments.
;
_olex2_refinement_description
;
1. Fixed Uiso
 At 1.2 times of:
  All C(H) groups, All N(H) groups
 At 1.5 times of:
  All O(H,H) groups
2. Others
 Fixed Sof: O11(0.75) H11A(0.75) H11B(0.75) O12(0.25) H12A(0.25) H12B(0.25)
3.a Riding coordinates:
 O9(H9A,H9B), O11(H11A,H11B)
3.b Free rotating group:
 O8(H8A,H8B), O10(H10A,H10B), O12(H12A,H12B)
3.c Rotating group:
 O7(H7A,H7B)
3.d Aromatic/amide H refined with riding coordinates:
 N2(H2), C1(H1), C2(H2A), C3(H3), C4(H4), C10(H10), C11(H11), C13(H13),
 C14(H14), C17(H17), C18(H18), C20(H20), C21(H21), C23(H23)
;
_olex2_submission_special_instructions 'No special instructions were received'

loop_
_space_group_symop_operation_xyz
'x, y, z'
'-x+1/2, -y, z+1/2'
'-x, y+1/2, -z+1/2'
'x+1/2, -y+1/2, -z'
'-x, -y, -z'
'x-1/2, y, -z-1/2'
'x, -y-1/2, z-1/2'
'-x-1/2, y-1/2, z'

loop_
_atom_site_label
_atom_site_type_symbol
_atom_site_fract_x
_atom_site_fract_y
_atom_site_fract_z
_atom_site_U_iso_or_equiv
_atom_site_adp_type
_atom_site_occupancy
_atom_site_site_symmetry_order
_atom_site_calc_flag
_atom_site_refinement_flags_posn
_atom_site_refinement_flags_occupancy
Tb1 Tb 0.75882(2) 0.24481(2) 0.52924(2) 0.01755(8) Uani 1 1 d . .
O1 O 0.5921(3) 0.31142(11) 0.56198(10) 0.0394(6) Uani 1 1 d . .
O2 O 0.3484(3) 0.31885(10) 0.53201(8) 0.0279(5) Uani 1 1 d . .
O3 O -0.0627(3) 0.69257(13) 0.56555(11) 0.0499(8) Uani 1 1 d . .
O4 O 0.1735(3) 0.68446(10) 0.52923(9) 0.0284(5) Uani 1 1 d . .
O5 O 0.5556(3) 0.24209(9) 0.46141(8) 0.0241(5) Uani 1 1 d . .
O6 O 0.4045(3) 0.21008(12) 0.39728(10) 0.0394(6) Uani 1 1 d . .
N1 N 0.2066(4) 0.54369(14) 0.91068(12) 0.0405(7) Uani 1 1 d . .
N2 N 0.2119(3) 0.54218(10) 0.79420(10) 0.0198(5) Uani 1 1 d . .
H2 H 0.1630 0.5717 0.8061 0.024 Uiso 1 1 calc R .
N3 N 0.3388(3) 0.46227(10) 0.79408(10) 0.0203(5) Uani 1 1 d . .
C1 C 0.1973(7) 0.5403(2) 0.96516(15) 0.0534(12) Uani 1 1 d . .
H1 H 0.1537 0.5706 0.9844 0.064 Uiso 1 1 calc R .
C2 C 0.2473(6) 0.4955(2) 0.99429(19) 0.0629(17) Uani 1 1 d . .
H2A H 0.2393 0.4949 1.0327 0.076 Uiso 1 1 calc R .
C3 C 0.3093(7) 0.4517(2) 0.96648(16) 0.0579(13) Uani 1 1 d . .
H3 H 0.3433 0.4199 0.9856 0.069 Uiso 1 1 calc R .
C4 C 0.3221(5) 0.45383(14) 0.91087(14) 0.0369(8) Uani 1 1 d . .
H4 H 0.3668 0.4240 0.8913 0.044 Uiso 1 1 calc R .
C5 C 0.2690(4) 0.49990(13) 0.88422(14) 0.0250(7) Uani 1 1 d . .
C6 C 0.2752(4) 0.50164(12) 0.82489(14) 0.0216(6) Uani 1 1 d . .
C7 C 0.2387(3) 0.52850(12) 0.74072(12) 0.0195(6) Uani 1 1 d . .
C8 C 0.3148(3) 0.47840(12) 0.74088(11) 0.0200(6) Uani 1 1 d . .
C9 C 0.3541(3) 0.44248(12) 0.69480(11) 0.0191(6) Uani 1 1 d . .
C10 C 0.2514(3) 0.43707(13) 0.65111(13) 0.0232(6) Uani 1 1 d . .
H10 H 0.1578 0.4579 0.6506 0.028 Uiso 1 1 calc R .
C11 C 0.2847(4) 0.40168(13) 0.60856(12) 0.0238(6) Uani 1 1 d . .
H11 H 0.2134 0.3981 0.5793 0.029 Uiso 1 1 calc R .
C12 C 0.4228(3) 0.37118(12) 0.60850(11) 0.0207(6) Uani 1 1 d . .
C13 C 0.5256(4) 0.37658(13) 0.65174(12) 0.0242(6) Uani 1 1 d . .
H13 H 0.6201 0.3563 0.6519 0.029 Uiso 1 1 calc R .
C14 C 0.4910(3) 0.41150(12) 0.69471(11) 0.0208(6) Uani 1 1 d . .
H14 H 0.5611 0.4143 0.7243 0.025 Uiso 1 1 calc R .
C15 C 0.4576(4) 0.33085(13) 0.56410(12) 0.0235(6) Uani 1 1 d . .
C16 C 0.1971(3) 0.56497(12) 0.69540(11) 0.0193(6) Uani 1 1 d . .
C17 C 0.0556(4) 0.59351(13) 0.69573(12) 0.0233(6) Uani 1 1 d . .
H17 H -0.0136 0.5894 0.7255 0.028 Uiso 1 1 calc R .
C18 C 0.0160(4) 0.62766(14) 0.65304(12) 0.0273(7) Uani 1 1 d . .
H18 H -0.0813 0.6462 0.6532 0.033 Uiso 1 1 calc R .
C19 C 0.1179(3) 0.63503(13) 0.60971(12) 0.0229(6) Uani 1 1 d . .
C20 C 0.2594(3) 0.60729(14) 0.60936(12) 0.0231(6) Uani 1 1 d . .
H20 H 0.3295 0.6124 0.5800 0.028 Uiso 1 1 calc R .
C21 C 0.2987(4) 0.57223(13) 0.65160(12) 0.0226(6) Uani 1 1 d . .
H21 H 0.3951 0.5530 0.6508 0.027 Uiso 1 1 calc R .
C22 C 0.0733(4) 0.67360(13) 0.56452(13) 0.0251(6) Uani 1 1 d . .
C23 C 0.5379(4) 0.21821(16) 0.41663(13) 0.0323(8) Uani 1 1 d . .
H23 H 0.6268 0.2061 0.3971 0.039 Uiso 1 1 calc R .
O7 O 0.8703(3) 0.17154(11) 0.58624(10) 0.0394(6) Uani 1 1 d . .
H7A H 0.9748 0.1709 0.5834 0.059 Uiso 1 1 d GR .
H7B H 0.8344 0.1382 0.5760 0.059 Uiso 1 1 d GR .
O8 O 0.4101(3) 0.15312(10) 0.30111(9) 0.0326(5) Uani 1 1 d . .
H8A H 0.4158 0.1764 0.3293 0.049 Uiso 1 1 d G .
H8B H 0.3995 0.1178 0.2998 0.049 Uiso 1 1 d G .
O9 O 0.1211(3) 0.65758(10) 0.80653(10) 0.0371(6) Uani 1 1 d . .
H9A H 0.0245 0.6612 0.8164 0.056 Uiso 1 1 d R .
H9B H 0.1367 0.6754 0.7765 0.056 Uiso 1 1 d R .
O10 O 0.7084(4) 0.19568(13) 0.27875(14) 0.0547(8) Uani 1 1 d . .
H10A H 0.7586 0.1743 0.2539 0.082 Uiso 1 1 d G .
H10B H 0.6285 0.1753 0.2825 0.082 Uiso 1 1 d G .
O11 O -0.1709(5) 0.69495(13) 0.77111(17) 0.0500(10) Uani 0.75 1 d . P
H11A H -0.2092 0.7279 0.7757 0.075 Uiso 0.75 1 d R P
H11B H -0.0900 0.6969 0.7499 0.075 Uiso 0.75 1 d R P
O12 O 0.9369(19) 0.2517(4) 0.3287(5) 0.056(4) Uani 0.25 1 d . P
H12A H 0.8884 0.2740 0.3505 0.084 Uiso 0.25 1 d G P
H12B H 0.9775 0.2247 0.3473 0.084 Uiso 0.25 1 d G P

loop_
_atom_site_aniso_label
_atom_site_aniso_U_11
_atom_site_aniso_U_22
_atom_site_aniso_U_33
_atom_site_aniso_U_23
_atom_site_aniso_U_13
_atom_site_aniso_U_12
Tb1 0.01496(11) 0.02520(12) 0.01249(11) -0.00102(6) 0.00076(6) -0.00052(6)
O1 0.0279(13) 0.0548(16) 0.0354(13) -0.0239(12) -0.0048(10) 0.0155(12)
O2 0.0261(12) 0.0327(12) 0.0248(11) -0.0114(9) -0.0024(9) -0.0014(10)
O3 0.0328(14) 0.078(2) 0.0392(14) 0.0346(14) 0.0094(12) 0.0222(14)
O4 0.0256(12) 0.0331(13) 0.0264(12) 0.0119(9) 0.0037(9) 0.0025(10)
O5 0.0228(11) 0.0337(12) 0.0157(9) -0.0034(8) -0.0020(9) 0.0000(9)
O6 0.0233(12) 0.0649(18) 0.0300(12) -0.0232(12) -0.0019(10) 0.0019(11)
N1 0.060(2) 0.0385(17) 0.0231(14) -0.0023(13) 0.0068(14) 0.0090(16)
N2 0.0223(12) 0.0220(12) 0.0149(11) -0.0006(10) 0.0008(10) 0.0023(10)
N3 0.0215(12) 0.0237(12) 0.0157(11) -0.0006(10) -0.0007(9) -0.0012(10)
C1 0.087(3) 0.049(3) 0.0240(19) -0.0054(17) 0.014(2) 0.013(3)
C2 0.119(6) 0.053(3) 0.016(2) 0.0001(16) 0.003(2) -0.001(3)
C3 0.098(4) 0.044(2) 0.032(2) 0.0138(18) -0.014(2) 0.012(3)
C4 0.058(2) 0.0269(17) 0.0260(17) 0.0012(14) -0.0083(17) 0.0092(17)
C5 0.0306(17) 0.0274(16) 0.0169(16) -0.0005(11) 0.0000(13) 0.0012(12)
C6 0.0246(15) 0.0222(15) 0.0180(16) -0.0003(11) -0.0005(12) -0.0008(11)
C7 0.0210(14) 0.0224(15) 0.0150(14) -0.0009(11) -0.0009(11) -0.0012(11)
C8 0.0218(14) 0.0228(14) 0.0155(13) -0.0001(11) -0.0009(11) -0.0013(12)
C9 0.0236(14) 0.0179(13) 0.0159(13) 0.0008(11) 0.0011(11) -0.0029(11)
C10 0.0230(15) 0.0264(16) 0.0202(14) -0.0027(12) -0.0026(11) 0.0062(12)
C11 0.0251(15) 0.0279(16) 0.0183(14) -0.0028(12) -0.0049(12) 0.0000(12)
C12 0.0211(14) 0.0241(15) 0.0171(13) -0.0041(11) 0.0008(11) -0.0004(12)
C13 0.0200(14) 0.0294(16) 0.0231(14) -0.0028(12) 0.0000(12) 0.0007(12)
C14 0.0190(14) 0.0257(15) 0.0178(13) -0.0017(11) -0.0013(11) -0.0025(12)
C15 0.0264(16) 0.0255(15) 0.0187(13) -0.0022(12) 0.0025(12) -0.0013(12)
C16 0.0230(14) 0.0196(14) 0.0153(13) 0.0004(10) -0.0023(11) -0.0011(11)
C17 0.0212(14) 0.0293(16) 0.0193(14) 0.0045(12) 0.0020(11) 0.0001(12)
C18 0.0196(14) 0.0362(18) 0.0260(15) 0.0072(13) -0.0003(12) 0.0049(13)
C19 0.0223(15) 0.0264(15) 0.0200(14) 0.0066(12) -0.0020(12) -0.0012(12)
C20 0.0217(14) 0.0305(16) 0.0171(14) 0.0016(12) 0.0010(11) -0.0012(12)
C21 0.0209(14) 0.0277(16) 0.0193(14) 0.0030(12) 0.0008(12) 0.0044(12)
C22 0.0243(15) 0.0275(16) 0.0234(15) 0.0061(13) -0.0011(12) 0.0030(12)
C23 0.0238(16) 0.051(2) 0.0218(15) -0.0097(15) 0.0015(13) 0.0046(15)
O7 0.0388(14) 0.0383(14) 0.0412(14) 0.0023(11) -0.0076(12) 0.0098(11)
O8 0.0396(13) 0.0304(12) 0.0279(12) -0.0093(10) 0.0044(10) -0.0061(11)
O9 0.0391(14) 0.0411(14) 0.0311(12) -0.0077(11) -0.0003(11) 0.0042(11)
O10 0.0447(17) 0.0442(17) 0.075(2) -0.0002(15) 0.0133(15) -0.0057(14)
O11 0.047(2) 0.0197(16) 0.083(3) -0.0125(17) -0.031(2) 0.0103(15)
O12 0.091(11) 0.030(6) 0.046(7) 0.006(5) -0.024(7) -0.006(6)

loop_
_atom_type_symbol
_atom_type_description
_atom_type_scat_dispersion_real
_atom_type_scat_dispersion_imag
_atom_type_scat_source
C C 0.0181 0.0091 'International Tables Vol C Tables 4.2.6.8 and 6.1.1.4'
H H 0.0000 0.0000 'International Tables Vol C Tables 4.2.6.8 and 6.1.1.4'
N N 0.0311 0.0180 'International Tables Vol C Tables 4.2.6.8 and 6.1.1.4'
O O 0.0492 0.0322 'International Tables Vol C Tables 4.2.6.8 and 6.1.1.4'
Tb Tb -9.1472 9.1891 'International Tables Vol C Tables 4.2.6.8 and 6.1.1.4'

loop_
_geom_angle_atom_site_label_1
_geom_angle_atom_site_label_2
_geom_angle_atom_site_label_3
_geom_angle
_geom_angle_site_symmetry_1
_geom_angle_site_symmetry_3
O1 Tb1 O4 81.70(9) . 5_666
O1 Tb1 O5 79.20(8) . .
O1 Tb1 O5 119.80(8) . 4_556
O1 Tb1 O6 75.33(8) . 4_556
O1 Tb1 C23 97.86(9) . 4_556
O1 Tb1 O7 123.20(9) . .
O2 Tb1 O1 155.65(8) 4_556 .
O2 Tb1 O4 90.20(9) 4_556 5_666
O2 Tb1 O5 76.59(8) 4_556 .
O2 Tb1 O5 79.05(7) 4_556 4_556
O2 Tb1 O6 127.89(8) 4_556 4_556
O2 Tb1 C23 103.59(9) 4_556 4_556
O2 Tb1 O7 76.12(9) 4_556 .
O3 Tb1 O1 78.04(12) 8_655 .
O3 Tb1 O2 97.62(11) 8_655 4_556
O3 Tb1 O4 146.92(9) 8_655 5_666
O3 Tb1 O5 74.00(8) 8_655 .
O3 Tb1 O5 139.50(8) 8_655 4_556
O3 Tb1 O6 109.39(9) 8_655 4_556
O3 Tb1 C23 127.00(9) 8_655 4_556
O3 Tb1 O7 70.36(9) 8_655 .
O4 Tb1 O5 76.72(8) 5_666 .
O4 Tb1 O5 73.52(8) 5_666 4_556
O4 Tb1 O6 90.13(9) 5_666 4_556
O4 Tb1 C23 81.36(9) 5_666 4_556
O4 Tb1 O7 142.50(9) 5_666 .
O5 Tb1 O5 141.12(4) . 4_556
O5 Tb1 O6 152.78(8) . 4_556
O5 Tb1 C23 25.79(8) 4_556 4_556
O5 Tb1 C23 158.08(9) . 4_556
O5 Tb1 O7 131.07(8) . .
O6 Tb1 O5 51.41(7) 4_556 4_556
O6 Tb1 C23 25.62(8) 4_556 4_556
O7 Tb1 O5 69.68(8) . 4_556
O7 Tb1 O6 72.62(9) . 4_556
O7 Tb1 C23 68.67(10) . 4_556
C15 O1 Tb1 148.7(2) . .
C15 O2 Tb1 144.9(2) . 4_456
C22 O3 Tb1 151.5(2) . 8_665
C22 O4 Tb1 139.6(2) . 5_666
Tb1 O5 Tb1 130.41(9) . 4_456
C23 O5 Tb1 90.92(19) . 4_456
C23 O5 Tb1 135.0(2) . .
C23 O6 Tb1 96.58(19) . 4_456
C1 N1 C5 117.1(3) . .
C6 N2 H2 126.5 . .
C6 N2 C7 107.1(3) . .
C7 N2 H2 126.5 . .
C6 N3 C8 106.1(3) . .
N1 C1 H1 118.2 . .
N1 C1 C2 123.5(4) . .
C2 C1 H1 118.2 . .
C1 C2 H2A 120.9 . .
C1 C2 C3 118.2(4) . .
C3 C2 H2A 120.9 . .
C2 C3 H3 120.0 . .
C2 C3 C4 120.0(4) . .
C4 C3 H3 120.0 . .
C3 C4 H4 120.6 . .
C5 C4 C3 118.8(4) . .
C5 C4 H4 120.6 . .
N1 C5 C4 122.5(3) . .
N1 C5 C6 118.2(3) . .
C4 C5 C6 119.3(3) . .
N2 C6 C5 124.4(3) . .
N3 C6 N2 111.3(3) . .
N3 C6 C5 124.2(3) . .
N2 C7 C16 122.9(3) . .
C8 C7 N2 106.7(2) . .
C8 C7 C16 130.3(3) . .
N3 C8 C9 122.1(3) . .
C7 C8 N3 108.8(2) . .
C7 C8 C9 128.9(3) . .
C10 C9 C8 120.4(3) . .
C14 C9 C8 120.9(3) . .
C14 C9 C10 118.7(3) . .
C9 C10 H10 119.6 . .
C11 C10 C9 120.8(3) . .
C11 C10 H10 119.6 . .
C10 C11 H11 119.9 . .
C10 C11 C12 120.2(3) . .
C12 C11 H11 119.9 . .
C11 C12 C15 121.0(3) . .
C13 C12 C11 119.2(3) . .
C13 C12 C15 119.7(3) . .
C12 C13 H13 119.8 . .
C14 C13 C12 120.4(3) . .
C14 C13 H13 119.8 . .
C9 C14 H14 119.7 . .
C13 C14 C9 120.6(3) . .
C13 C14 H14 119.7 . .
O1 C15 O2 125.1(3) . .
O1 C15 C12 117.5(3) . .
O2 C15 C12 117.4(3) . .
C17 C16 C7 120.3(3) . .
C17 C16 C21 119.0(3) . .
C21 C16 C7 120.7(3) . .
C16 C17 H17 119.8 . .
C18 C17 C16 120.4(3) . .
C18 C17 H17 119.8 . .
C17 C18 H18 119.8 . .
C17 C18 C19 120.5(3) . .
C19 C18 H18 119.8 . .
C18 C19 C22 119.2(3) . .
C20 C19 C18 119.5(3) . .
C20 C19 C22 121.3(3) . .
C19 C20 H20 119.8 . .
C21 C20 C19 120.4(3) . .
C21 C20 H20 119.8 . .
C16 C21 H21 119.8 . .
C20 C21 C16 120.3(3) . .
C20 C21 H21 119.8 . .
O3 C22 C19 116.7(3) . .
O4 C22 O3 125.2(3) . .
O4 C22 C19 118.1(3) . .
Tb1 C23 H23 177.0 4_456 .
O5 C23 Tb1 63.29(17) . 4_456
O5 C23 O6 121.1(3) . .
O5 C23 H23 119.5 . .
O6 C23 Tb1 57.79(16) . 4_456
O6 C23 H23 119.5 . .
Tb1 O7 H7A 110.9 . .
Tb1 O7 H7B 110.7 . .
H7A O7 H7B 107.8 . .
H8A O8 H8B 131.2 . .
H9A O9 H9B 109.7 . .
H10A O10 H10B 97.2 . .
H11A O11 H11B 109.2 . .
H12A O12 H12B 109.5 . .

loop_
_geom_bond_atom_site_label_1
_geom_bond_atom_site_label_2
_geom_bond_distance
_geom_bond_site_symmetry_2
Tb1 O1 2.305(2) .
Tb1 O2 2.293(2) 4_556
Tb1 O3 2.291(2) 8_655
Tb1 O4 2.315(2) 5_666
Tb1 O5 2.580(2) 4_556
Tb1 O5 2.420(2) .
Tb1 O6 2.460(2) 4_556
Tb1 C23 2.888(3) 4_556
Tb1 O7 2.460(2) .
O1 C15 1.249(4) .
O2 Tb1 2.293(2) 4_456
O2 C15 1.262(4) .
O3 Tb1 2.291(2) 8_665
O3 C22 1.256(4) .
O4 Tb1 2.315(2) 5_666
O4 C22 1.253(4) .
O5 Tb1 2.580(2) 4_456
O5 C23 1.257(4) .
O6 Tb1 2.460(2) 4_456
O6 C23 1.257(4) .
N1 C1 1.349(5) .
N1 C5 1.357(4) .
N2 H2 0.8800 .
N2 C6 1.355(4) .
N2 C7 1.380(4) .
N3 C6 1.337(4) .
N3 C8 1.385(4) .
C1 H1 0.9500 .
C1 C2 1.371(7) .
C2 H2A 0.9500 .
C2 C3 1.373(7) .
C3 H3 0.9500 .
C3 C4 1.378(5) .
C4 H4 0.9500 .
C4 C5 1.374(5) .
C5 C6 1.466(5) .
C7 C8 1.379(4) .
C7 C16 1.470(4) .
C8 C9 1.471(4) .
C9 C10 1.399(4) .
C9 C14 1.396(4) .
C10 H10 0.9500 .
C10 C11 1.386(4) .
C11 H11 0.9500 .
C11 C12 1.398(4) .
C12 C13 1.392(4) .
C12 C15 1.499(4) .
C13 H13 0.9500 .
C13 C14 1.389(4) .
C14 H14 0.9500 .
C16 C17 1.399(4) .
C16 C21 1.401(4) .
C17 H17 0.9500 .
C17 C18 1.382(4) .
C18 H18 0.9500 .
C18 C19 1.394(4) .
C19 C20 1.389(4) .
C19 C22 1.505(4) .
C20 H20 0.9500 .
C20 C21 1.387(4) .
C21 H21 0.9500 .
C23 Tb1 2.888(3) 4_456
C23 H23 0.9500 .
O7 H7A 0.9004 .
O7 H7B 0.9010 .
O8 H8A 0.8973 .
O8 H8B 0.8627 .
O9 H9A 0.8692 .
O9 H9B 0.8690 .
O10 H10A 0.9115 .
O10 H10B 0.8511 .
O11 H11A 0.8715 .
O11 H11B 0.8715 .
O12 H12A 0.8695 .
O12 H12B 0.8722 .

loop_
_geom_torsion_atom_site_label_1
_geom_torsion_atom_site_label_2
_geom_torsion_atom_site_label_3
_geom_torsion_atom_site_label_4
_geom_torsion
_geom_torsion_site_symmetry_1
_geom_torsion_site_symmetry_4
Tb1 O1 C15 O2 -15.6(7) . .
Tb1 O1 C15 C12 163.8(3) . .
Tb1 O2 C15 O1 20.2(6) 4_456 .
Tb1 O2 C15 C12 -159.2(2) 4_456 .
Tb1 O3 C22 O4 2.2(9) 8_665 .
Tb1 O3 C22 C19 -178.1(4) 8_665 .
Tb1 O4 C22 O3 28.8(6) 5_666 .
Tb1 O4 C22 C19 -150.9(2) 5_666 .
Tb1 O5 C23 Tb1 159.0(3) . 4_456
Tb1 O5 C23 O6 157.7(3) . .
Tb1 O5 C23 O6 -1.4(4) 4_456 .
Tb1 O6 C23 O5 1.4(4) 4_456 .
N1 C1 C2 C3 -0.4(8) . .
N1 C5 C6 N2 -5.3(5) . .
N1 C5 C6 N3 177.4(3) . .
N2 C7 C8 N3 -1.8(3) . .
N2 C7 C8 C9 172.3(3) . .
N2 C7 C16 C17 -41.5(4) . .
N2 C7 C16 C21 137.7(3) . .
N3 C8 C9 C10 136.3(3) . .
N3 C8 C9 C14 -41.1(4) . .
C1 N1 C5 C4 -0.4(6) . .
C1 N1 C5 C6 177.8(4) . .
C1 C2 C3 C4 1.0(8) . .
C2 C3 C4 C5 -1.3(8) . .
C3 C4 C5 N1 1.0(6) . .
C3 C4 C5 C6 -177.2(4) . .
C4 C5 C6 N2 172.9(3) . .
C4 C5 C6 N3 -4.3(5) . .
C5 N1 C1 C2 0.1(8) . .
C6 N2 C7 C8 1.7(3) . .
C6 N2 C7 C16 -175.2(3) . .
C6 N3 C8 C7 1.2(3) . .
C6 N3 C8 C9 -173.4(3) . .
C7 N2 C6 N3 -1.0(3) . .
C7 N2 C6 C5 -178.6(3) . .
C7 C8 C9 C10 -37.0(5) . .
C7 C8 C9 C14 145.6(3) . .
C7 C16 C17 C18 -179.8(3) . .
C7 C16 C21 C20 -179.1(3) . .
C8 N3 C6 N2 -0.1(3) . .
C8 N3 C6 C5 177.5(3) . .
C8 C7 C16 C17 142.3(3) . .
C8 C7 C16 C21 -38.4(5) . .
C8 C9 C10 C11 -177.4(3) . .
C8 C9 C14 C13 178.3(3) . .
C9 C10 C11 C12 -0.7(5) . .
C10 C9 C14 C13 0.9(4) . .
C10 C11 C12 C13 0.4(5) . .
C10 C11 C12 C15 177.3(3) . .
C11 C12 C13 C14 0.5(5) . .
C11 C12 C15 O1 169.2(3) . .
C11 C12 C15 O2 -11.3(4) . .
C12 C13 C14 C9 -1.2(5) . .
C13 C12 C15 O1 -13.8(4) . .
C13 C12 C15 O2 165.6(3) . .
C14 C9 C10 C11 0.0(5) . .
C15 C12 C13 C14 -176.4(3) . .
C16 C7 C8 N3 174.8(3) . .
C16 C7 C8 C9 -11.1(5) . .
C16 C17 C18 C19 -1.4(5) . .
C17 C16 C21 C20 0.1(5) . .
C17 C18 C19 C20 0.7(5) . .
C17 C18 C19 C22 -178.4(3) . .
C18 C19 C20 C21 0.4(5) . .
C18 C19 C22 O3 -7.7(5) . .
C18 C19 C22 O4 172.0(3) . .
C19 C20 C21 C16 -0.8(5) . .
C20 C19 C22 O3 173.2(3) . .
C20 C19 C22 O4 -7.1(5) . .
C21 C16 C17 C18 1.0(5) . .
C22 C19 C20 C21 179.5(3) . .
